data_1564259
loop_
_publ_author_name
'Jia, Xiangqing'
'Nitsch, J\"orn'
'Wu, Zhu'
'Friedrich, Alexandra'
'Krebs, Johannes'
'Krummenacher, Ivo'
'Fantuzzi, Felipe'
'Braunschweig, Holger'
'Moos, Michael'
'Lambert, Christoph'
'Engels, Bernd'
'Marder, Todd B.'

_publ_section_title
;
 One- and Two-Electron Reduction of Triarylborane-Based Helical
 Donor-Acceptor Compounds
;
_journal_name_full 'Chemical Science'
_journal_paper_doi 10.1039/D1SC02409D
_journal_year 2021
_chemical_formula_moiety 'C54 H48 B N, C12 H24 K O6'
_chemical_formula_sum 'C66 H72 B K N O6'
_chemical_formula_weight 1025.15
_chemical_name_systematic
'13-(dimesitylboryl)-N,N-di-p-tolyldibenzo[c,g]phenanthren-8-amine (3-B(Mes)2-[5]helix-12-N(p-Tol)2) monoanion'
_space_group_crystal_system triclinic
_space_group_IT_number 2
_space_group_name_Hall '-P 1'
_space_group_name_H-M_alt 'P -1'
_atom_sites_solution_hydrogens geom
_atom_sites_solution_primary dual
_atom_sites_solution_secondary difmap
_audit_creation_method SHELXL-2014/7
_audit_update_record
;
2020-11-13 deposited with the CCDC.	2021-07-27 downloaded from the CCDC.
;
_cell_angle_alpha 73.438(9)
_cell_angle_beta 86.260(12)
_cell_angle_gamma 86.518(8)
_cell_formula_units_Z 2
_cell_length_a 8.842(3)
_cell_length_b 13.762(6)
_cell_length_c 24.038(12)
_cell_measurement_reflns_used 6206
_cell_measurement_temperature 100(2)
_cell_measurement_theta_max 20.95
_cell_measurement_theta_min 2.31
_cell_volume 2795(2)
_computing_cell_refinement 'Saint+ ver. V8.37A (Bruker AXS)'
_computing_data_collection 'APEX2 ver. 2014.9 (Bruker AXS)'
_computing_data_reduction 'Saint+ ver. V8.37A (Bruker AXS)'
_computing_molecular_graphics 'ShelXLe (Huebschle et all, 2011)'
_computing_publication_material 'SHELXL-2014/7 (Sheldrick, 2014)'
_computing_structure_refinement 'SHELXL-2014/7 (Sheldrick, 2014)'
_computing_structure_solution 'SHELXT (Sheldrick, 2014)'
_diffrn_ambient_temperature 100(2)
_diffrn_detector 'CCD area detector (APEX2 CCD)'
_diffrn_detector_area_resol_mean 10.24
_diffrn_measured_fraction_theta_full 0.999
_diffrn_measured_fraction_theta_max 0.996
_diffrn_measurement_device_type 'Bruker X8-APEX II'
_diffrn_measurement_method '\f and \w scans'
_diffrn_radiation_monochromator 'multi-layer mirror'
_diffrn_radiation_type MoK\a
_diffrn_radiation_wavelength 0.71073
_diffrn_reflns_av_R_equivalents 0.1598
_diffrn_reflns_av_unetI/netI 0.1156
_diffrn_reflns_Laue_measured_fraction_full 0.999
_diffrn_reflns_Laue_measured_fraction_max 0.996
_diffrn_reflns_limit_h_max 11
_diffrn_reflns_limit_h_min -11
_diffrn_reflns_limit_k_max 17
_diffrn_reflns_limit_k_min -17
_diffrn_reflns_limit_l_max 30
_diffrn_reflns_limit_l_min -29
_diffrn_reflns_number 99934
_diffrn_reflns_point_group_measured_fraction_full 0.999
_diffrn_reflns_point_group_measured_fraction_max 0.996
_diffrn_reflns_theta_full 26.000
_diffrn_reflns_theta_max 26.403
_diffrn_reflns_theta_min 2.311
_diffrn_source 'rotating-anode (Nonius FR-591)'
_exptl_absorpt_coefficient_mu 0.148
_exptl_absorpt_correction_T_max 0.7454
_exptl_absorpt_correction_T_min 0.7003
_exptl_absorpt_correction_type multi-scan
_exptl_absorpt_process_details 'SadAbs 2016/2 (Bruker AXS)'
_exptl_crystal_colour red
_exptl_crystal_density_diffrn 1.218
_exptl_crystal_description needle
_exptl_crystal_F_000 1094
_exptl_crystal_recrystallization_method 'Re-crystallisation from solvent: Tetrahydrofuran'
_exptl_crystal_size_max 0.216
_exptl_crystal_size_mid 0.09
_exptl_crystal_size_min 0.059
_refine_diff_density_max 0.248
_refine_diff_density_min -0.254
_refine_diff_density_rms 0.057
_refine_ls_extinction_method none
_refine_ls_goodness_of_fit_ref 0.996
_refine_ls_hydrogen_treatment constr
_refine_ls_matrix_type full
_refine_ls_number_parameters 684
_refine_ls_number_reflns 11400
_refine_ls_number_restraints 0
_refine_ls_restrained_S_all 0.996
_refine_ls_R_factor_all 0.1467
_refine_ls_R_factor_gt 0.0580
_refine_ls_shift/su_max 0.000
_refine_ls_shift/su_mean 0.000
_refine_ls_structure_factor_coef Fsqd
_refine_ls_weighting_details 'w=1/[\s^2^(Fo^2^)+(0.0422P)^2^+0.9681P] where P=(Fo^2^+2Fc^2^)/3'
_refine_ls_weighting_scheme calc
_refine_ls_wR_factor_gt 0.1019
_refine_ls_wR_factor_ref 0.1311
_reflns_Friedel_coverage 0.000
_reflns_number_gt 5926
_reflns_number_total 11400
_reflns_threshold_expression 'I > 2\s(I)'
_cod_data_source_file d1sc02409d2.cif
_cod_data_source_block cmpd_2K1
_cod_database_code 1564259
_shelx_shelxl_version_number 2014/7
_shelx_space_group_comment
;
The symmetry employed for this shelxl refinement is uniquely defined
by the following loop, which should always be used as a source of
symmetry information in preference to the above space-group names.
They are only intended as comments.
;
_shelx_estimated_absorpt_t_min 0.969
_shelx_estimated_absorpt_t_max 0.991

loop_
_space_group_symop_operation_xyz
'x, y, z'
'-x, -y, -z'

loop_
_atom_site_label
_atom_site_type_symbol
_atom_site_fract_x
_atom_site_fract_y
_atom_site_fract_z
_atom_site_U_iso_or_equiv
_atom_site_adp_type
_atom_site_occupancy
_atom_site_site_symmetry_order
_atom_site_calc_flag
_atom_site_refinement_flags_posn
_atom_site_refinement_flags_adp
_atom_site_refinement_flags_occupancy
_atom_site_disorder_assembly
_atom_site_disorder_group
N1_1 N 0.3916(3) 0.74291(19) 0.45879(10) 0.0319(6) Uani 1 1 d . . . . .
B2_1 B 0.6055(3) 0.5040(2) 0.17823(14) 0.0203(7) Uani 1 1 d . . . . .
C3_1 C 0.4497(3) 0.7973(2) 0.40283(13) 0.0284(7) Uani 1 1 d . . . . .
C4_1 C 0.5550(3) 0.7491(2) 0.37119(12) 0.0268(7) Uani 1 1 d . . . . .
H4_1 H 0.5876 0.6804 0.3879 0.032 Uiso 1 1 calc R U . . .
C5_1 C 0.6105(3) 0.8002(2) 0.31690(12) 0.0233(7) Uani 1 1 d . . . . .
H5_1 H 0.6789 0.7654 0.2963 0.028 Uiso 1 1 calc R U . . .
C6_1 C 0.5692(3) 0.9038(2) 0.29034(12) 0.0220(7) Uani 1 1 d . . . . .
C7_1 C 0.4779(3) 0.9542(2) 0.32533(13) 0.0253(7) Uani 1 1 d . . . . .
C8_1 C 0.4152(3) 0.8989(2) 0.37976(13) 0.0284(7) Uani 1 1 d . . . . .
H8_1 H 0.3474 0.9329 0.4010 0.034 Uiso 1 1 calc R U . . .
C9_1 C 0.6253(3) 0.9611(2) 0.23322(12) 0.0221(7) Uani 1 1 d . . . . .
C10_1 C 0.6235(3) 1.0686(2) 0.22170(13) 0.0232(7) Uani 1 1 d . . . . .
C11_1 C 0.5356(3) 1.1167(2) 0.25928(13) 0.0283(7) Uani 1 1 d . . . . .
H11_1 H 0.5315 1.1886 0.2503 0.034 Uiso 1 1 calc R U . . .
C12_1 C 0.4588(3) 1.0626(2) 0.30691(14) 0.0296(7) Uani 1 1 d . . . . .
H01D_1 H 0.3916 1.0963 0.3285 0.036 Uiso 1 1 calc R U . . .
C13_1 C 0.6908(3) 0.9172(2) 0.18813(12) 0.0197(6) Uani 1 1 d . . . . .
C14_1 C 0.7912(3) 0.9784(2) 0.14497(12) 0.0230(7) Uani 1 1 d . . . . .
C15_1 C 0.7960(3) 1.0831(2) 0.13861(13) 0.0292(7) Uani 1 1 d . . . . .
H01E_1 H 0.8631 1.1230 0.1097 0.035 Uiso 1 1 calc R U . . .
C16_1 C 0.7061(3) 1.1283(2) 0.17321(13) 0.0278(7) Uani 1 1 d . . . . .
H16_1 H 0.6992 1.2002 0.1646 0.033 Uiso 1 1 calc R U . . .
C17_1 C 0.6555(3) 0.8205(2) 0.18180(12) 0.0190(6) Uani 1 1 d . . . . .
C18_1 C 0.7439(3) 0.7779(2) 0.14195(11) 0.0181(6) Uani 1 1 d . . . . .
C19_1 C 0.8582(3) 0.8375(2) 0.10511(12) 0.0237(7) Uani 1 1 d . . . . .
H19_1 H 0.9215 0.8088 0.0799 0.028 Uiso 1 1 calc R U . . .
C20_1 C 0.8777(3) 0.9340(2) 0.10558(12) 0.0256(7) Uani 1 1 d . . . . .
H20_1 H 0.9506 0.9731 0.0791 0.031 Uiso 1 1 calc R U . . .
C21_1 C 0.5285(3) 0.7627(2) 0.21039(12) 0.0207(6) Uani 1 1 d . . . . .
H21_1 H 0.4568 0.7915 0.2330 0.025 Uiso 1 1 calc R U . . .
C22_1 C 0.5077(3) 0.6681(2) 0.20605(11) 0.0197(6) Uani 1 1 d . . . . .
H22_1 H 0.4209 0.6339 0.2257 0.024 Uiso 1 1 calc R U . . .
C23_1 C 0.6096(3) 0.6164(2) 0.17330(12) 0.0201(6) Uani 1 1 d . . . . .
C24_1 C 0.7199(3) 0.68099(19) 0.13877(12) 0.0192(6) Uani 1 1 d . . . . .
H24_1 H 0.7817 0.6562 0.1115 0.023 Uiso 1 1 calc R U . . .
C1_2 C 0.4895(3) 0.4352(2) 0.22504(12) 0.0214(7) Uani 1 1 d . . . . .
C2_2 C 0.3841(3) 0.37616(19) 0.20866(12) 0.0212(6) Uani 1 1 d . . . . .
C3_2 C 0.2779(3) 0.3212(2) 0.24897(13) 0.0280(7) Uani 1 1 d . . . . .
H3_2 H 0.2064 0.2846 0.2361 0.034 Uiso 1 1 calc R U . . .
C4_2 C 0.2734(3) 0.3183(2) 0.30695(14) 0.0302(7) Uani 1 1 d . . . . .
C5_2 C 0.3814(3) 0.3710(2) 0.32438(13) 0.0309(7) Uani 1 1 d . . . . .
H5_2 H 0.3840 0.3674 0.3644 0.037 Uiso 1 1 calc R U . . .
C6_2 C 0.4862(3) 0.4290(2) 0.28492(13) 0.0246(7) Uani 1 1 d . . . . .
C7_2 C 0.3836(3) 0.3691(2) 0.14702(12) 0.0250(7) Uani 1 1 d . . . . .
H00C_2 H 0.4147 0.4333 0.1199 0.038 Uiso 1 1 calc R U . . .
H00D_2 H 0.2812 0.3553 0.1388 0.038 Uiso 1 1 calc R U . . .
H00E_2 H 0.4545 0.3140 0.1424 0.038 Uiso 1 1 calc R U . . .
C8_2 C 0.1561(4) 0.2589(2) 0.35034(15) 0.0459(9) Uani 1 1 d . . . . .
H025_2 H 0.1261 0.2019 0.3374 0.069 Uiso 1 1 calc R U . . .
H026_2 H 0.0669 0.3035 0.3531 0.069 Uiso 1 1 calc R U . . .
H027_2 H 0.1996 0.2331 0.3885 0.069 Uiso 1 1 calc R U . . .
C9_2 C 0.6018(3) 0.4792(2) 0.31087(13) 0.0344(8) Uani 1 1 d . . . . .
H01J_2 H 0.6665 0.5209 0.2796 0.052 Uiso 1 1 calc R U . . .
H01K_2 H 0.6646 0.4268 0.3369 0.052 Uiso 1 1 calc R U . . .
H01L_2 H 0.5486 0.5222 0.3328 0.052 Uiso 1 1 calc R U . . .
C1_3 C 0.7219(3) 0.4537(2) 0.13967(12) 0.0214(7) Uani 1 1 d . . . . .
C2_3 C 0.7277(3) 0.4841(2) 0.07801(13) 0.0223(7) Uani 1 1 d . . . . .
C3_3 C 0.8325(3) 0.4377(2) 0.04664(13) 0.0285(7) Uani 1 1 d . . . . .
H3_3 H 0.8331 0.4592 0.0054 0.034 Uiso 1 1 calc R U . . .
C4_3 C 0.9353(3) 0.3619(2) 0.07303(14) 0.0282(7) Uani 1 1 d . . . . .
C5_3 C 0.9323(3) 0.3332(2) 0.13289(14) 0.0282(7) Uani 1 1 d . . . . .
H5_3 H 1.0034 0.2821 0.1521 0.034 Uiso 1 1 calc R U . . .
C6_3 C 0.8287(3) 0.3763(2) 0.16636(13) 0.0238(7) Uani 1 1 d . . . . .
C7_3 C 0.6194(3) 0.5644(2) 0.04378(12) 0.0275(7) Uani 1 1 d . . . . .
H01A_3 H 0.6275 0.5644 0.0029 0.041 Uiso 1 1 calc R U . . .
H01B_3 H 0.6450 0.6311 0.0467 0.041 Uiso 1 1 calc R U . . .
H01C_3 H 0.5155 0.5501 0.0595 0.041 Uiso 1 1 calc R U . . .
C8_3 C 1.0445(3) 0.3101(2) 0.03792(15) 0.0415(9) Uani 1 1 d . . . . .
H01Q_3 H 1.0105 0.2421 0.0413 0.062 Uiso 1 1 calc R U . . .
H01R_3 H 1.1462 0.3046 0.0528 0.062 Uiso 1 1 calc R U . . .
H01S_3 H 1.0473 0.3501 -0.0030 0.062 Uiso 1 1 calc R U . . .
C9_3 C 0.8343(3) 0.3384(2) 0.23164(13) 0.0313(8) Uani 1 1 d . . . . .
H01G_3 H 0.9155 0.2858 0.2420 0.047 Uiso 1 1 calc R U . . .
H01H_3 H 0.7369 0.3100 0.2483 0.047 Uiso 1 1 calc R U . . .
H01I_3 H 0.8540 0.3949 0.2470 0.047 Uiso 1 1 calc R U . . .
C1_4 C 0.3342(3) 0.6447(2) 0.47041(13) 0.0289(7) Uani 1 1 d . . . . .
C2_4 C 0.3057(3) 0.5887(2) 0.52772(13) 0.0347(8) Uani 1 1 d . . . . .
H01F_4 H 0.3296 0.6153 0.5583 0.042 Uiso 1 1 calc R U . . .
C3_4 C 0.2430(3) 0.4951(2) 0.54081(14) 0.0365(8) Uani 1 1 d . . . . .
H01T_4 H 0.2234 0.4590 0.5804 0.044 Uiso 1 1 calc R U . . .
C4_4 C 0.2076(3) 0.4520(2) 0.49798(14) 0.0331(8) Uani 1 1 d . . . . .
C5_4 C 0.2384(3) 0.5075(2) 0.44086(14) 0.0320(8) Uani 1 1 d . . . . .
H5_4 H 0.2168 0.4798 0.4104 0.038 Uiso 1 1 calc R U . . .
C6_4 C 0.2998(3) 0.6023(2) 0.42685(13) 0.0298(7) Uani 1 1 d . . . . .
H6_4 H 0.3185 0.6386 0.3872 0.036 Uiso 1 1 calc R U . . .
C7_4 C 0.1370(4) 0.3503(2) 0.51268(15) 0.0462(9) Uani 1 1 d . . . . .
H029_4 H 0.1333 0.3288 0.4773 0.069 Uiso 1 1 calc R U . . .
H02A_4 H 0.0338 0.3557 0.5294 0.069 Uiso 1 1 calc R U . . .
H02B_4 H 0.1980 0.3003 0.5409 0.069 Uiso 1 1 calc R U . . .
C1_5 C 0.3368(4) 0.8033(2) 0.49631(13) 0.0337(8) Uani 1 1 d . . . . .
C2_5 C 0.4396(4) 0.8460(3) 0.52222(15) 0.0491(10) Uani 1 1 d . . . . .
H028_5 H 0.5453 0.8321 0.5168 0.059 Uiso 1 1 calc R U . . .
C3_5 C 0.3886(4) 0.9091(3) 0.55617(16) 0.0624(12) Uani 1 1 d . . . . .
H02K_5 H 0.4605 0.9388 0.5733 0.075 Uiso 1 1 calc R U . . .
C4_5 C 0.2353(4) 0.9297(3) 0.56552(16) 0.0514(10) Uani 1 1 d . . . . .
C5_5 C 0.1344(4) 0.8853(3) 0.53972(15) 0.0468(9) Uani 1 1 d . . . . .
H024_5 H 0.0286 0.8977 0.5458 0.056 Uiso 1 1 calc R U . . .
C6_5 C 0.1833(4) 0.8231(2) 0.50510(14) 0.0396(8) Uani 1 1 d . . . . .
H01Y_5 H 0.1115 0.7942 0.4875 0.047 Uiso 1 1 calc R U . . .
C7_5 C 0.1810(5) 0.9979(3) 0.60298(19) 0.0820(15) Uani 1 1 d . . . . .
H02L_5 H 0.2460 1.0561 0.5946 0.123 Uiso 1 1 calc R U . . .
H02M_5 H 0.1859 0.9597 0.6441 0.123 Uiso 1 1 calc R U . . .
H02N_5 H 0.0761 1.0221 0.5946 0.123 Uiso 1 1 calc R U . . .
K1_6 K 1.18326(7) 0.82972(5) 0.16525(3) 0.02849(17) Uani 1 1 d . . . . .
O2_6 O 1.1445(2) 0.94412(16) 0.24231(9) 0.0373(5) Uani 1 1 d . . . . .
C3_6 C 1.1354(4) 1.0518(2) 0.21964(15) 0.0416(9) Uani 1 1 d . . . . .
H014_6 H 1.1513 1.0837 0.2508 0.050 Uiso 1 1 calc R U . . .
H015_6 H 1.0338 1.0744 0.2045 0.050 Uiso 1 1 calc R U . . .
C4_6 C 1.2538(4) 1.0827(2) 0.17216(15) 0.0432(9) Uani 1 1 d . . . . .
H02C_6 H 1.2564 1.1577 0.1590 0.052 Uiso 1 1 calc R U . . .
H02D_6 H 1.3544 1.0553 0.1867 0.052 Uiso 1 1 calc R U . . .
O5_6 O 1.2226(2) 1.04575(15) 0.12479(9) 0.0333(5) Uani 1 1 d . . . . .
C6_6 C 1.3377(3) 1.0702(2) 0.07974(15) 0.0400(9) Uani 1 1 d . . . . .
H01W_6 H 1.4372 1.0419 0.0950 0.048 Uiso 1 1 calc R U . . .
H01X_6 H 1.3434 1.1448 0.0645 0.048 Uiso 1 1 calc R U . . .
C7_6 C 1.3015(4) 1.0270(2) 0.03258(14) 0.0388(8) Uani 1 1 d . . . . .
H01U_6 H 1.1978 1.0498 0.0199 0.047 Uiso 1 1 calc R U . . .
H01V_6 H 1.3739 1.0500 -0.0012 0.047 Uiso 1 1 calc R U . . .
O8_6 O 1.3119(2) 0.91906(15) 0.05437(9) 0.0330(5) Uani 1 1 d . . . . .
C9_6 C 1.2769(4) 0.8693(2) 0.01299(14) 0.0389(8) Uani 1 1 d . . . . .
H01Z_6 H 1.3395 0.8952 -0.0234 0.047 Uiso 1 1 calc R U . . .
H010_6 H 1.1687 0.8831 0.0039 0.047 Uiso 1 1 calc R U . . .
C10_6 C 1.3079(4) 0.7580(2) 0.03715(14) 0.0399(8) Uani 1 1 d . . . . .
H020_6 H 1.3008 0.7237 0.0064 0.048 Uiso 1 1 calc R U . . .
H021_6 H 1.4116 0.7447 0.0517 0.048 Uiso 1 1 calc R U . . .
O11_6 O 1.1990(2) 0.72005(15) 0.08343(9) 0.0314(5) Uani 1 1 d . . . . .
C12_6 C 1.2251(3) 0.6137(2) 0.11064(14) 0.0357(8) Uani 1 1 d . . . . .
H01O_6 H 1.3272 0.6014 0.1266 0.043 Uiso 1 1 calc R U . . .
H01P_6 H 1.2213 0.5757 0.0815 0.043 Uiso 1 1 calc R U . . .
C13_6 C 1.1080(3) 0.5773(2) 0.15825(14) 0.0367(8) Uani 1 1 d . . . . .
H01M_6 H 1.0056 0.5917 0.1427 0.044 Uiso 1 1 calc R U . . .
H01N_6 H 1.1223 0.5031 0.1753 0.044 Uiso 1 1 calc R U . . .
O14_6 O 1.1215(2) 0.62778(15) 0.20155(9) 0.0330(5) Uani 1 1 d . . . . .
C15_6 C 1.0187(4) 0.5932(3) 0.25044(14) 0.0428(9) Uani 1 1 d . . . . .
H022_6 H 1.0290 0.5184 0.2657 0.051 Uiso 1 1 calc R U . . .
H023_6 H 0.9130 0.6120 0.2390 0.051 Uiso 1 1 calc R U . . .
C16_6 C 1.0550(4) 0.6413(3) 0.29572(15) 0.0487(10) Uani 1 1 d . . . . .
H02E_6 H 0.9884 0.6157 0.3310 0.058 Uiso 1 1 calc R U . . .
H02F_6 H 1.1615 0.6234 0.3064 0.058 Uiso 1 1 calc R U . . .
O17_6 O 1.0338(2) 0.74779(17) 0.27451(9) 0.0420(6) Uani 1 1 d . . . . .
C18_6 C 1.0681(4) 0.7987(3) 0.31572(15) 0.0564(11) Uani 1 1 d . . . . .
H02I_6 H 1.1754 0.7838 0.3258 0.068 Uiso 1 1 calc R U . . .
H02J_6 H 1.0033 0.7745 0.3517 0.068 Uiso 1 1 calc R U . . .
C19_6 C 1.0408(4) 0.9095(3) 0.29056(15) 0.0506(10) Uani 1 1 d . . . . .
H02G_6 H 0.9354 0.9241 0.2780 0.061 Uiso 1 1 calc R U . . .
H02H_6 H 1.0550 0.9451 0.3202 0.061 Uiso 1 1 calc R U . . .

loop_
_atom_site_aniso_label
_atom_site_aniso_U_11
_atom_site_aniso_U_22
_atom_site_aniso_U_33
_atom_site_aniso_U_23
_atom_site_aniso_U_13
_atom_site_aniso_U_12
N1_1 0.0445(16) 0.0316(16) 0.0251(15) -0.0170(13) 0.0051(12) -0.0066(12)
B2_1 0.0217(17) 0.0195(18) 0.0232(19) -0.0102(15) -0.0058(14) -0.0024(14)
C3_1 0.0339(18) 0.0304(19) 0.0253(18) -0.0145(15) 0.0021(14) -0.0080(14)
C4_1 0.0352(18) 0.0207(16) 0.0248(18) -0.0070(14) -0.0024(14) -0.0004(13)
C5_1 0.0263(16) 0.0193(16) 0.0276(18) -0.0120(14) -0.0017(13) -0.0008(12)
C6_1 0.0223(15) 0.0185(16) 0.0296(18) -0.0135(14) -0.0038(13) -0.0005(12)
C7_1 0.0272(16) 0.0234(17) 0.0301(19) -0.0144(15) -0.0036(14) -0.0022(13)
C8_1 0.0302(17) 0.0290(18) 0.0319(19) -0.0193(16) 0.0022(14) 0.0007(14)
C9_1 0.0213(15) 0.0202(16) 0.0268(18) -0.0093(14) -0.0030(13) -0.0035(12)
C10_1 0.0235(16) 0.0157(16) 0.0329(19) -0.0089(14) -0.0078(13) -0.0028(12)
C11_1 0.0315(17) 0.0156(16) 0.041(2) -0.0130(15) -0.0042(15) -0.0003(13)
C12_1 0.0302(17) 0.0244(17) 0.039(2) -0.0181(16) -0.0047(15) 0.0070(13)
C13_1 0.0169(14) 0.0170(15) 0.0250(17) -0.0056(13) -0.0037(12) 0.0016(12)
C14_1 0.0250(16) 0.0171(16) 0.0268(18) -0.0044(13) -0.0039(13) -0.0054(12)
C15_1 0.0299(17) 0.0193(17) 0.037(2) -0.0041(15) -0.0035(14) -0.0089(13)
C16_1 0.0307(17) 0.0119(15) 0.041(2) -0.0073(15) -0.0057(15) -0.0032(13)
C17_1 0.0193(15) 0.0159(15) 0.0220(16) -0.0052(13) -0.0036(12) -0.0004(12)
C18_1 0.0155(14) 0.0187(15) 0.0197(16) -0.0042(13) -0.0035(12) -0.0003(11)
C19_1 0.0227(16) 0.0230(17) 0.0251(17) -0.0068(14) 0.0004(13) 0.0003(12)
C20_1 0.0229(16) 0.0224(17) 0.0286(18) -0.0021(14) 0.0004(13) -0.0038(13)
C21_1 0.0197(15) 0.0236(16) 0.0214(16) -0.0108(13) -0.0013(12) 0.0003(12)
C22_1 0.0198(15) 0.0212(16) 0.0205(16) -0.0089(13) -0.0003(12) -0.0054(12)
C23_1 0.0201(15) 0.0195(16) 0.0228(17) -0.0092(13) 0.0002(12) -0.0020(12)
C24_1 0.0220(15) 0.0172(15) 0.0202(16) -0.0084(13) -0.0034(12) 0.0039(12)
C1_2 0.0230(15) 0.0148(15) 0.0273(18) -0.0093(13) 0.0026(13) 0.0038(12)
C2_2 0.0229(15) 0.0127(15) 0.0286(18) -0.0077(13) -0.0005(13) 0.0027(12)
C3_2 0.0252(16) 0.0186(16) 0.040(2) -0.0084(15) 0.0041(14) -0.0027(13)
C4_2 0.0317(18) 0.0191(17) 0.036(2) -0.0038(15) 0.0093(15) 0.0001(13)
C5_2 0.0407(19) 0.0277(18) 0.0233(18) -0.0072(15) 0.0034(15) 0.0015(15)
C6_2 0.0264(16) 0.0210(16) 0.0265(18) -0.0076(14) 0.0005(13) 0.0004(13)
C7_2 0.0230(16) 0.0209(16) 0.0342(19) -0.0124(14) 0.0002(13) -0.0039(12)
C8_2 0.047(2) 0.038(2) 0.047(2) -0.0060(18) 0.0173(17) -0.0088(17)
C9_2 0.0411(19) 0.038(2) 0.0269(19) -0.0128(16) -0.0027(15) -0.0053(15)
C1_3 0.0200(15) 0.0165(15) 0.0321(18) -0.0132(14) 0.0015(13) -0.0075(12)
C2_3 0.0233(16) 0.0172(16) 0.0293(18) -0.0111(14) 0.0042(13) -0.0066(12)
C3_3 0.0321(17) 0.0225(17) 0.0325(19) -0.0114(15) 0.0067(14) -0.0053(14)
C4_3 0.0262(17) 0.0192(17) 0.042(2) -0.0145(15) 0.0126(15) -0.0081(13)
C5_3 0.0220(16) 0.0140(16) 0.048(2) -0.0076(15) 0.0009(14) -0.0025(12)
C6_3 0.0235(16) 0.0134(15) 0.0369(19) -0.0105(14) 0.0006(14) -0.0057(12)
C7_3 0.0278(16) 0.0287(18) 0.0270(18) -0.0101(15) 0.0035(13) -0.0036(13)
C8_3 0.041(2) 0.0253(19) 0.060(2) -0.0200(18) 0.0204(17) -0.0048(15)
C9_3 0.0280(17) 0.0260(18) 0.041(2) -0.0112(16) -0.0048(14) -0.0012(13)
C1_4 0.0345(18) 0.0289(18) 0.0239(18) -0.0087(15) -0.0027(14) 0.0005(14)
C2_4 0.048(2) 0.036(2) 0.0213(19) -0.0083(16) -0.0050(15) -0.0023(16)
C3_4 0.048(2) 0.033(2) 0.0247(19) -0.0011(16) -0.0016(15) 0.0001(16)
C4_4 0.0331(18) 0.0265(18) 0.036(2) -0.0043(16) -0.0003(15) 0.0005(14)
C5_4 0.0393(19) 0.0291(19) 0.031(2) -0.0139(16) -0.0035(15) -0.0006(15)
C6_4 0.0370(18) 0.0324(19) 0.0204(17) -0.0080(15) -0.0040(14) -0.0003(14)
C7_4 0.050(2) 0.033(2) 0.053(2) -0.0087(18) -0.0019(18) -0.0029(17)
C1_5 0.045(2) 0.035(2) 0.0239(18) -0.0140(16) 0.0044(15) -0.0058(15)
C2_5 0.043(2) 0.074(3) 0.045(2) -0.041(2) -0.0015(17) -0.0001(19)
C3_5 0.053(2) 0.097(3) 0.063(3) -0.062(3) -0.003(2) -0.006(2)
C4_5 0.057(2) 0.064(3) 0.046(2) -0.038(2) 0.0050(19) 0.001(2)
C5_5 0.043(2) 0.056(2) 0.045(2) -0.023(2) 0.0144(18) -0.0073(18)
C6_5 0.041(2) 0.041(2) 0.042(2) -0.0198(18) 0.0064(16) -0.0101(16)
C7_5 0.079(3) 0.108(4) 0.084(3) -0.074(3) 0.008(3) 0.012(3)
K1_6 0.0343(4) 0.0235(4) 0.0283(4) -0.0085(3) -0.0017(3) -0.0001(3)
O2_6 0.0374(13) 0.0435(15) 0.0361(14) -0.0213(12) -0.0024(10) 0.0078(10)
C3_6 0.040(2) 0.038(2) 0.056(2) -0.0286(19) -0.0149(18) 0.0104(16)
C4_6 0.039(2) 0.034(2) 0.066(3) -0.0275(19) -0.0094(18) -0.0006(16)
O5_6 0.0285(12) 0.0302(13) 0.0440(14) -0.0144(11) -0.0014(10) -0.0047(9)
C6_6 0.0270(18) 0.0291(19) 0.060(3) -0.0075(18) 0.0052(17) -0.0041(14)
C7_6 0.0343(19) 0.033(2) 0.042(2) -0.0014(17) 0.0057(16) 0.0002(15)
O8_6 0.0392(12) 0.0275(12) 0.0301(13) -0.0056(10) -0.0019(10) 0.0032(10)
C9_6 0.0363(19) 0.049(2) 0.029(2) -0.0099(17) 0.0035(15) 0.0014(16)
C10_6 0.040(2) 0.044(2) 0.039(2) -0.0198(18) 0.0052(16) 0.0067(16)
O11_6 0.0329(12) 0.0274(12) 0.0347(13) -0.0115(10) -0.0037(10) 0.0067(9)
C12_6 0.0375(19) 0.032(2) 0.045(2) -0.0222(17) -0.0132(16) 0.0096(15)
C13_6 0.0328(18) 0.0267(18) 0.056(2) -0.0169(17) -0.0175(17) 0.0003(14)
O14_6 0.0324(12) 0.0272(12) 0.0393(14) -0.0081(11) -0.0005(10) -0.0071(9)
C15_6 0.040(2) 0.036(2) 0.043(2) 0.0059(17) 0.0001(17) -0.0114(16)
C16_6 0.051(2) 0.049(2) 0.037(2) 0.0035(19) 0.0045(17) -0.0097(18)
O17_6 0.0479(14) 0.0453(15) 0.0308(14) -0.0077(12) 0.0003(11) -0.0022(11)
C18_6 0.076(3) 0.066(3) 0.027(2) -0.014(2) 0.0021(19) -0.002(2)
C19_6 0.057(2) 0.066(3) 0.037(2) -0.029(2) 0.0017(18) 0.007(2)

loop_
_atom_type_symbol
_atom_type_description
_atom_type_scat_dispersion_real
_atom_type_scat_dispersion_imag
_atom_type_scat_source
C C 0.0033 0.0016 'International Tables Vol C Tables 4.2.6.8 and 6.1.1.4'
H H 0.0000 0.0000 'International Tables Vol C Tables 4.2.6.8 and 6.1.1.4'
B B 0.0013 0.0007 'International Tables Vol C Tables 4.2.6.8 and 6.1.1.4'
N N 0.0061 0.0033 'International Tables Vol C Tables 4.2.6.8 and 6.1.1.4'
O O 0.0106 0.0060 'International Tables Vol C Tables 4.2.6.8 and 6.1.1.4'
K K 0.2009 0.2494 'International Tables Vol C Tables 4.2.6.8 and 6.1.1.4'

loop_
_exptl_crystal_face_index_h
_exptl_crystal_face_index_k
_exptl_crystal_face_index_l
_exptl_crystal_face_perp_dist
-1.00 1.00 1.00 0.0530
1.00 -1.00 -1.00 0.0880
0.00 1.00 1.00 0.0350
0.00 -1.00 -1.00 0.0350
0.00 0.00 1.00 0.0270
0.00 0.00 -1.00 0.0290
1.00 1.00 1.00 0.0900
-1.00 -1.00 -1.00 0.0640
0.00 -1.00 -2.00 0.0270
0.00 1.00 2.00 0.0250

loop_
_geom_angle_atom_site_label_1
_geom_angle_atom_site_label_2
_geom_angle_atom_site_label_3
_geom_angle
_geom_angle_site_symmetry_1
_geom_angle_site_symmetry_3
_geom_angle_publ_flag
C1_4 N1_1 C3_1 122.4(2) . . ?
C1_4 N1_1 C1_5 117.2(2) . . ?
C3_1 N1_1 C1_5 115.9(2) . . ?
C23_1 B2_1 C1_3 120.2(2) . . ?
C23_1 B2_1 C1_2 119.3(2) . . ?
C1_3 B2_1 C1_2 120.4(2) . . ?
C8_1 C3_1 C4_1 118.1(3) . . ?
C8_1 C3_1 N1_1 121.5(3) . . ?
C4_1 C3_1 N1_1 120.2(3) . . ?
C5_1 C4_1 C3_1 120.8(3) . . ?
C5_1 C4_1 H4_1 119.6 . . ?
C3_1 C4_1 H4_1 119.6 . . ?
C4_1 C5_1 C6_1 122.2(3) . . ?
C4_1 C5_1 H5_1 118.9 . . ?
C6_1 C5_1 H5_1 118.9 . . ?
C7_1 C6_1 C5_1 116.2(3) . . ?
C7_1 C6_1 C9_1 119.4(3) . . ?
C5_1 C6_1 C9_1 124.2(2) . . ?
C8_1 C7_1 C6_1 120.4(3) . . ?
C8_1 C7_1 C12_1 120.0(3) . . ?
C6_1 C7_1 C12_1 119.5(3) . . ?
C3_1 C8_1 C7_1 121.7(3) . . ?
C3_1 C8_1 H8_1 119.1 . . ?
C7_1 C8_1 H8_1 119.1 . . ?
C10_1 C9_1 C6_1 116.9(2) . . ?
C10_1 C9_1 C13_1 117.8(3) . . ?
C6_1 C9_1 C13_1 125.2(2) . . ?
C16_1 C10_1 C9_1 120.7(3) . . ?
C16_1 C10_1 C11_1 119.5(3) . . ?
C9_1 C10_1 C11_1 119.8(3) . . ?
C12_1 C11_1 C10_1 121.5(3) . . ?
C12_1 C11_1 H11_1 119.2 . . ?
C10_1 C11_1 H11_1 119.2 . . ?
C11_1 C12_1 C7_1 120.3(3) . . ?
C11_1 C12_1 H01D_1 119.9 . . ?
C7_1 C12_1 H01D_1 119.9 . . ?
C14_1 C13_1 C17_1 117.8(2) . . ?
C14_1 C13_1 C9_1 117.0(2) . . ?
C17_1 C13_1 C9_1 125.2(2) . . ?
C15_1 C14_1 C20_1 120.2(3) . . ?
C15_1 C14_1 C13_1 120.3(3) . . ?
C20_1 C14_1 C13_1 119.4(3) . . ?
C16_1 C15_1 C14_1 121.1(3) . . ?
C16_1 C15_1 H01E_1 119.4 . . ?
C14_1 C15_1 H01E_1 119.4 . . ?
C15_1 C16_1 C10_1 120.1(3) . . ?
C15_1 C16_1 H16_1 120.0 . . ?
C10_1 C16_1 H16_1 120.0 . . ?
C18_1 C17_1 C21_1 114.8(2) . . ?
C18_1 C17_1 C13_1 120.2(2) . . ?
C21_1 C17_1 C13_1 124.9(2) . . ?
C24_1 C18_1 C17_1 121.0(2) . . ?
C24_1 C18_1 C19_1 120.5(2) . . ?
C17_1 C18_1 C19_1 118.5(2) . . ?
C20_1 C19_1 C18_1 121.2(3) . . ?
C20_1 C19_1 K1_6 74.78(16) . . ?
C18_1 C19_1 K1_6 114.75(17) . . ?
C20_1 C19_1 H19_1 119.4 . . ?
C18_1 C19_1 H19_1 119.4 . . ?
K1_6 C19_1 H19_1 80.9 . . ?
C19_1 C20_1 C14_1 121.4(3) . . ?
C19_1 C20_1 K1_6 81.19(16) . . ?
C14_1 C20_1 K1_6 108.65(18) . . ?
C19_1 C20_1 H20_1 119.3 . . ?
C14_1 C20_1 H20_1 119.3 . . ?
K1_6 C20_1 H20_1 80.2 . . ?
C22_1 C21_1 C17_1 122.1(2) . . ?
C22_1 C21_1 K1_6 88.53(16) . 1_455 ?
C17_1 C21_1 K1_6 120.52(17) . 1_455 ?
C22_1 C21_1 H21_1 119.0 . . ?
C17_1 C21_1 H21_1 119.0 . . ?
K1_6 C21_1 H21_1 60.2 1_455 . ?
C21_1 C22_1 C23_1 123.9(2) . . ?
C21_1 C22_1 K1_6 68.83(15) . 1_455 ?
C23_1 C22_1 K1_6 131.17(18) . 1_455 ?
C21_1 C22_1 H22_1 118.1 . . ?
C23_1 C22_1 H22_1 118.1 . . ?
K1_6 C22_1 H22_1 71.6 1_455 . ?
C24_1 C23_1 C22_1 112.3(2) . . ?
C24_1 C23_1 B2_1 123.8(2) . . ?
C22_1 C23_1 B2_1 123.8(2) . . ?
C18_1 C24_1 C23_1 124.6(2) . . ?
C18_1 C24_1 H24_1 117.7 . . ?
C23_1 C24_1 H24_1 117.7 . . ?
C2_2 C1_2 C6_2 115.9(2) . . ?
C2_2 C1_2 B2_1 121.6(3) . . ?
C6_2 C1_2 B2_1 122.6(2) . . ?
C3_2 C2_2 C1_2 121.2(3) . . ?
C3_2 C2_2 C7_2 117.3(2) . . ?
C1_2 C2_2 C7_2 121.5(2) . . ?
C4_2 C3_2 C2_2 122.1(3) . . ?
C4_2 C3_2 H3_2 118.9 . . ?
C2_2 C3_2 H3_2 118.9 . . ?
C3_2 C4_2 C5_2 117.4(3) . . ?
C3_2 C4_2 C8_2 121.6(3) . . ?
C5_2 C4_2 C8_2 121.0(3) . . ?
C4_2 C5_2 C6_2 121.9(3) . . ?
C4_2 C5_2 H5_2 119.1 . . ?
C6_2 C5_2 H5_2 119.1 . . ?
C5_2 C6_2 C1_2 121.4(3) . . ?
C5_2 C6_2 C9_2 115.8(3) . . ?
C1_2 C6_2 C9_2 122.7(2) . . ?
C2_2 C7_2 H00C_2 109.5 . . ?
C2_2 C7_2 H00D_2 109.5 . . ?
H00C_2 C7_2 H00D_2 109.5 . . ?
C2_2 C7_2 H00E_2 109.5 . . ?
H00C_2 C7_2 H00E_2 109.5 . . ?
H00D_2 C7_2 H00E_2 109.5 . . ?
C4_2 C8_2 H025_2 109.5 . . ?
C4_2 C8_2 H026_2 109.5 . . ?
H025_2 C8_2 H026_2 109.5 . . ?
C4_2 C8_2 H027_2 109.5 . . ?
H025_2 C8_2 H027_2 109.5 . . ?
H026_2 C8_2 H027_2 109.5 . . ?
C6_2 C9_2 H01J_2 109.5 . . ?
C6_2 C9_2 H01K_2 109.5 . . ?
H01J_2 C9_2 H01K_2 109.5 . . ?
C6_2 C9_2 H01L_2 109.5 . . ?
H01J_2 C9_2 H01L_2 109.5 . . ?
H01K_2 C9_2 H01L_2 109.5 . . ?
C6_3 C1_3 C2_3 116.3(2) . . ?
C6_3 C1_3 B2_1 120.5(3) . . ?
C2_3 C1_3 B2_1 123.2(2) . . ?
C3_3 C2_3 C1_3 120.6(3) . . ?
C3_3 C2_3 C7_3 117.3(3) . . ?
C1_3 C2_3 C7_3 122.1(2) . . ?
C4_3 C3_3 C2_3 122.7(3) . . ?
C4_3 C3_3 H3_3 118.7 . . ?
C2_3 C3_3 H3_3 118.7 . . ?
C3_3 C4_3 C5_3 117.1(3) . . ?
C3_3 C4_3 C8_3 121.6(3) . . ?
C5_3 C4_3 C8_3 121.3(3) . . ?
C4_3 C5_3 C6_3 122.5(3) . . ?
C4_3 C5_3 H5_3 118.7 . . ?
C6_3 C5_3 H5_3 118.7 . . ?
C5_3 C6_3 C1_3 120.8(3) . . ?
C5_3 C6_3 C9_3 118.1(3) . . ?
C1_3 C6_3 C9_3 121.1(2) . . ?
C2_3 C7_3 H01A_3 109.5 . . ?
C2_3 C7_3 H01B_3 109.5 . . ?
H01A_3 C7_3 H01B_3 109.5 . . ?
C2_3 C7_3 H01C_3 109.5 . . ?
H01A_3 C7_3 H01C_3 109.5 . . ?
H01B_3 C7_3 H01C_3 109.5 . . ?
C4_3 C8_3 H01Q_3 109.5 . . ?
C4_3 C8_3 H01R_3 109.5 . . ?
H01Q_3 C8_3 H01R_3 109.5 . . ?
C4_3 C8_3 H01S_3 109.5 . . ?
H01Q_3 C8_3 H01S_3 109.5 . . ?
H01R_3 C8_3 H01S_3 109.5 . . ?
C6_3 C9_3 H01G_3 109.5 . . ?
C6_3 C9_3 H01H_3 109.5 . . ?
H01G_3 C9_3 H01H_3 109.5 . . ?
C6_3 C9_3 H01I_3 109.5 . . ?
H01G_3 C9_3 H01I_3 109.5 . . ?
H01H_3 C9_3 H01I_3 109.5 . . ?
C2_4 C1_4 C6_4 117.8(3) . . ?
C2_4 C1_4 N1_1 119.0(3) . . ?
C6_4 C1_4 N1_1 123.1(3) . . ?
C3_4 C2_4 C1_4 120.8(3) . . ?
C3_4 C2_4 H01F_4 119.6 . . ?
C1_4 C2_4 H01F_4 119.6 . . ?
C2_4 C3_4 C4_4 122.0(3) . . ?
C2_4 C3_4 H01T_4 119.0 . . ?
C4_4 C3_4 H01T_4 119.0 . . ?
C3_4 C4_4 C5_4 116.9(3) . . ?
C3_4 C4_4 C7_4 121.7(3) . . ?
C5_4 C4_4 C7_4 121.4(3) . . ?
C6_4 C5_4 C4_4 121.9(3) . . ?
C6_4 C5_4 H5_4 119.1 . . ?
C4_4 C5_4 H5_4 119.1 . . ?
C5_4 C6_4 C1_4 120.5(3) . . ?
C5_4 C6_4 H6_4 119.7 . . ?
C1_4 C6_4 H6_4 119.7 . . ?
C4_4 C7_4 H029_4 109.5 . . ?
C4_4 C7_4 H02A_4 109.5 . . ?
H029_4 C7_4 H02A_4 109.5 . . ?
C4_4 C7_4 H02B_4 109.5 . . ?
H029_4 C7_4 H02B_4 109.5 . . ?
H02A_4 C7_4 H02B_4 109.5 . . ?
C2_5 C1_5 C6_5 119.3(3) . . ?
C2_5 C1_5 N1_1 119.3(3) . . ?
C6_5 C1_5 N1_1 121.3(3) . . ?
C1_5 C2_5 C3_5 120.0(3) . . ?
C1_5 C2_5 H028_5 120.0 . . ?
C3_5 C2_5 H028_5 120.0 . . ?
C4_5 C3_5 C2_5 121.4(3) . . ?
C4_5 C3_5 H02K_5 119.3 . . ?
C2_5 C3_5 H02K_5 119.3 . . ?
C5_5 C4_5 C3_5 117.5(3) . . ?
C5_5 C4_5 C7_5 121.5(3) . . ?
C3_5 C4_5 C7_5 121.0(3) . . ?
C4_5 C5_5 C6_5 121.8(3) . . ?
C4_5 C5_5 H024_5 119.1 . . ?
C6_5 C5_5 H024_5 119.1 . . ?
C1_5 C6_5 C5_5 119.9(3) . . ?
C1_5 C6_5 H01Y_5 120.1 . . ?
C5_5 C6_5 H01Y_5 120.1 . . ?
C4_5 C7_5 H02L_5 109.5 . . ?
C4_5 C7_5 H02M_5 109.5 . . ?
H02L_5 C7_5 H02M_5 109.5 . . ?
C4_5 C7_5 H02N_5 109.5 . . ?
H02L_5 C7_5 H02N_5 109.5 . . ?
H02M_5 C7_5 H02N_5 109.5 . . ?
O14_6 K1_6 O2_6 119.66(7) . . ?
O14_6 K1_6 O11_6 61.20(7) . . ?
O2_6 K1_6 O11_6 175.20(6) . . ?
O14_6 K1_6 O8_6 121.61(7) . . ?
O2_6 K1_6 O8_6 118.45(7) . . ?
O11_6 K1_6 O8_6 61.39(7) . . ?
O14_6 K1_6 O17_6 59.92(7) . . ?
O2_6 K1_6 O17_6 60.58(7) . . ?
O11_6 K1_6 O17_6 119.19(7) . . ?
O8_6 K1_6 O17_6 175.85(6) . . ?
O14_6 K1_6 O5_6 175.32(6) . . ?
O2_6 K1_6 O5_6 60.31(7) . . ?
O11_6 K1_6 O5_6 118.39(7) . . ?
O8_6 K1_6 O5_6 59.13(6) . . ?
O17_6 K1_6 O5_6 118.99(7) . . ?
O14_6 K1_6 C20_1 102.92(7) . . ?
O2_6 K1_6 C20_1 89.61(7) . . ?
O11_6 K1_6 C20_1 85.62(7) . . ?
O8_6 K1_6 C20_1 82.42(7) . . ?
O17_6 K1_6 C20_1 93.49(7) . . ?
O5_6 K1_6 C20_1 72.46(7) . . ?
O14_6 K1_6 C19_1 80.07(7) . . ?
O2_6 K1_6 C19_1 107.48(7) . . ?
O11_6 K1_6 C19_1 67.80(7) . . ?
O8_6 K1_6 C19_1 88.05(7) . . ?
O17_6 K1_6 C19_1 88.48(7) . . ?
O5_6 K1_6 C19_1 95.43(6) . . ?
C20_1 K1_6 C19_1 24.03(7) . . ?
O14_6 K1_6 C21_1 87.45(7) . 1_655 ?
O2_6 K1_6 C21_1 88.94(7) . 1_655 ?
O11_6 K1_6 C21_1 95.84(6) . 1_655 ?
O8_6 K1_6 C21_1 88.49(7) . 1_655 ?
O17_6 K1_6 C21_1 95.48(7) . 1_655 ?
O5_6 K1_6 C21_1 97.22(6) . 1_655 ?
C20_1 K1_6 C21_1 168.77(7) . 1_655 ?
C19_1 K1_6 C21_1 162.81(7) . 1_655 ?
O14_6 K1_6 C22_1 66.54(6) . 1_655 ?
O2_6 K1_6 C22_1 106.51(7) . 1_655 ?
O11_6 K1_6 C22_1 78.23(6) . 1_655 ?
O8_6 K1_6 C22_1 92.42(6) . 1_655 ?
O17_6 K1_6 C22_1 91.71(7) . 1_655 ?
O5_6 K1_6 C22_1 118.12(6) . 1_655 ?
C20_1 K1_6 C22_1 163.55(7) . 1_655 ?
C19_1 K1_6 C22_1 140.89(7) . 1_655 ?
C21_1 K1_6 C22_1 22.64(6) 1_655 1_655 ?
C19_6 O2_6 C3_6 111.9(2) . . ?
C19_6 O2_6 K1_6 116.97(19) . . ?
C3_6 O2_6 K1_6 118.27(18) . . ?
O2_6 C3_6 C4_6 108.8(3) . . ?
O2_6 C3_6 H014_6 109.9 . . ?
C4_6 C3_6 H014_6 109.9 . . ?
O2_6 C3_6 H015_6 109.9 . . ?
C4_6 C3_6 H015_6 109.9 . . ?
H014_6 C3_6 H015_6 108.3 . . ?
O5_6 C4_6 C3_6 110.1(2) . . ?
O5_6 C4_6 H02C_6 109.6 . . ?
C3_6 C4_6 H02C_6 109.6 . . ?
O5_6 C4_6 H02D_6 109.6 . . ?
C3_6 C4_6 H02D_6 109.6 . . ?
H02C_6 C4_6 H02D_6 108.1 . . ?
C6_6 O5_6 C4_6 111.4(2) . . ?
C6_6 O5_6 K1_6 111.45(16) . . ?
C4_6 O5_6 K1_6 109.86(18) . . ?
O5_6 C6_6 C7_6 108.9(2) . . ?
O5_6 C6_6 H01W_6 109.9 . . ?
C7_6 C6_6 H01W_6 109.9 . . ?
O5_6 C6_6 H01X_6 109.9 . . ?
C7_6 C6_6 H01X_6 109.9 . . ?
H01W_6 C6_6 H01X_6 108.3 . . ?
O8_6 C7_6 C6_6 108.2(3) . . ?
O8_6 C7_6 H01U_6 110.1 . . ?
C6_6 C7_6 H01U_6 110.1 . . ?
O8_6 C7_6 H01V_6 110.1 . . ?
C6_6 C7_6 H01V_6 110.1 . . ?
H01U_6 C7_6 H01V_6 108.4 . . ?
C9_6 O8_6 C7_6 113.1(2) . . ?
C9_6 O8_6 K1_6 112.85(17) . . ?
C7_6 O8_6 K1_6 118.10(17) . . ?
O8_6 C9_6 C10_6 109.2(3) . . ?
O8_6 C9_6 H01Z_6 109.8 . . ?
C10_6 C9_6 H01Z_6 109.8 . . ?
O8_6 C9_6 H010_6 109.8 . . ?
C10_6 C9_6 H010_6 109.8 . . ?
H01Z_6 C9_6 H010_6 108.3 . . ?
O11_6 C10_6 C9_6 108.5(2) . . ?
O11_6 C10_6 H020_6 110.0 . . ?
C9_6 C10_6 H020_6 110.0 . . ?
O11_6 C10_6 H021_6 110.0 . . ?
C9_6 C10_6 H021_6 110.0 . . ?
H020_6 C10_6 H021_6 108.4 . . ?
C10_6 O11_6 C12_6 111.9(2) . . ?
C10_6 O11_6 K1_6 112.18(17) . . ?
C12_6 O11_6 K1_6 111.01(17) . . ?
O11_6 C12_6 C13_6 110.0(2) . . ?
O11_6 C12_6 H01O_6 109.7 . . ?
C13_6 C12_6 H01O_6 109.7 . . ?
O11_6 C12_6 H01P_6 109.7 . . ?
C13_6 C12_6 H01P_6 109.7 . . ?
H01O_6 C12_6 H01P_6 108.2 . . ?
O14_6 C13_6 C12_6 109.0(2) . . ?
O14_6 C13_6 H01M_6 109.9 . . ?
C12_6 C13_6 H01M_6 109.9 . . ?
O14_6 C13_6 H01N_6 109.9 . . ?
C12_6 C13_6 H01N_6 109.9 . . ?
H01M_6 C13_6 H01N_6 108.3 . . ?
C13_6 O14_6 C15_6 112.7(2) . . ?
C13_6 O14_6 K1_6 117.70(17) . . ?
C15_6 O14_6 K1_6 118.62(18) . . ?
O14_6 C15_6 C16_6 108.2(3) . . ?
O14_6 C15_6 H022_6 110.1 . . ?
C16_6 C15_6 H022_6 110.1 . . ?
O14_6 C15_6 H023_6 110.1 . . ?
C16_6 C15_6 H023_6 110.1 . . ?
H022_6 C15_6 H023_6 108.4 . . ?
O17_6 C16_6 C15_6 109.8(3) . . ?
O17_6 C16_6 H02E_6 109.7 . . ?
C15_6 C16_6 H02E_6 109.7 . . ?
O17_6 C16_6 H02F_6 109.7 . . ?
C15_6 C16_6 H02F_6 109.7 . . ?
H02E_6 C16_6 H02F_6 108.2 . . ?
C16_6 O17_6 C18_6 112.6(3) . . ?
C16_6 O17_6 K1_6 113.29(18) . . ?
C18_6 O17_6 K1_6 112.07(19) . . ?
O17_6 C18_6 C19_6 109.3(3) . . ?
O17_6 C18_6 H02I_6 109.8 . . ?
C19_6 C18_6 H02I_6 109.8 . . ?
O17_6 C18_6 H02J_6 109.8 . . ?
C19_6 C18_6 H02J_6 109.8 . . ?
H02I_6 C18_6 H02J_6 108.3 . . ?
O2_6 C19_6 C18_6 108.9(3) . . ?
O2_6 C19_6 H02G_6 109.9 . . ?
C18_6 C19_6 H02G_6 109.9 . . ?
O2_6 C19_6 H02H_6 109.9 . . ?
C18_6 C19_6 H02H_6 109.9 . . ?
H02G_6 C19_6 H02H_6 108.3 . . ?

loop_
_geom_bond_atom_site_label_1
_geom_bond_atom_site_label_2
_geom_bond_distance
_geom_bond_site_symmetry_2
_geom_bond_publ_flag
N1_1 C1_4 1.419(4) . ?
N1_1 C3_1 1.420(4) . ?
N1_1 C1_5 1.436(4) . ?
B2_1 C23_1 1.520(4) . ?
B2_1 C1_3 1.597(4) . ?
B2_1 C1_2 1.605(4) . ?
C3_1 C8_1 1.373(4) . ?
C3_1 C4_1 1.416(4) . ?
C4_1 C5_1 1.369(4) . ?
C4_1 H4_1 0.9500 . ?
C5_1 C6_1 1.422(4) . ?
C5_1 H5_1 0.9500 . ?
C6_1 C7_1 1.420(4) . ?
C6_1 C9_1 1.447(4) . ?
C7_1 C8_1 1.409(4) . ?
C7_1 C12_1 1.433(4) . ?
C8_1 H8_1 0.9500 . ?
C9_1 C10_1 1.424(4) . ?
C9_1 C13_1 1.457(4) . ?
C10_1 C16_1 1.409(4) . ?
C10_1 C11_1 1.430(4) . ?
C11_1 C12_1 1.341(4) . ?
C11_1 H11_1 0.9500 . ?
C12_1 H01D_1 0.9500 . ?
C13_1 C14_1 1.430(4) . ?
C13_1 C17_1 1.437(4) . ?
C14_1 C15_1 1.409(4) . ?
C14_1 C20_1 1.426(4) . ?
C15_1 C16_1 1.364(4) . ?
C15_1 H01E_1 0.9500 . ?
C16_1 H16_1 0.9500 . ?
C17_1 C18_1 1.428(4) . ?
C17_1 C21_1 1.436(3) . ?
C18_1 C24_1 1.387(3) . ?
C18_1 C19_1 1.431(4) . ?
C19_1 C20_1 1.353(4) . ?
C19_1 K1_6 3.283(3) . ?
C19_1 H19_1 0.9500 . ?
C20_1 K1_6 3.206(3) . ?
C20_1 H20_1 0.9500 . ?
C21_1 C22_1 1.360(3) . ?
C21_1 K1_6 3.296(3) 1_455 ?
C21_1 H21_1 0.9500 . ?
C22_1 C23_1 1.445(4) . ?
C22_1 K1_6 3.534(3) 1_455 ?
C22_1 H22_1 0.9500 . ?
C23_1 C24_1 1.417(4) . ?
C24_1 H24_1 0.9500 . ?
C1_2 C2_2 1.416(4) . ?
C1_2 C6_2 1.416(4) . ?
C2_2 C3_2 1.394(4) . ?
C2_2 C7_2 1.513(4) . ?
C3_2 C4_2 1.381(4) . ?
C3_2 H3_2 0.9500 . ?
C4_2 C5_2 1.387(4) . ?
C4_2 C8_2 1.519(4) . ?
C5_2 C6_2 1.393(4) . ?
C5_2 H5_2 0.9500 . ?
C6_2 C9_2 1.525(4) . ?
C7_2 H00C_2 0.9800 . ?
C7_2 H00D_2 0.9800 . ?
C7_2 H00E_2 0.9800 . ?
C8_2 H025_2 0.9800 . ?
C8_2 H026_2 0.9800 . ?
C8_2 H027_2 0.9800 . ?
C9_2 H01J_2 0.9800 . ?
C9_2 H01K_2 0.9800 . ?
C9_2 H01L_2 0.9800 . ?
C1_3 C6_3 1.416(4) . ?
C1_3 C2_3 1.419(4) . ?
C2_3 C3_3 1.396(4) . ?
C2_3 C7_3 1.507(4) . ?
C3_3 C4_3 1.378(4) . ?
C3_3 H3_3 0.9500 . ?
C4_3 C5_3 1.378(4) . ?
C4_3 C8_3 1.518(4) . ?
C5_3 C6_3 1.396(4) . ?
C5_3 H5_3 0.9500 . ?
C6_3 C9_3 1.509(4) . ?
C7_3 H01A_3 0.9800 . ?
C7_3 H01B_3 0.9800 . ?
C7_3 H01C_3 0.9800 . ?
C8_3 H01Q_3 0.9800 . ?
C8_3 H01R_3 0.9800 . ?
C8_3 H01S_3 0.9800 . ?
C9_3 H01G_3 0.9800 . ?
C9_3 H01H_3 0.9800 . ?
C9_3 H01I_3 0.9800 . ?
C1_4 C2_4 1.388(4) . ?
C1_4 C6_4 1.393(4) . ?
C2_4 C3_4 1.378(4) . ?
C2_4 H01F_4 0.9500 . ?
C3_4 C4_4 1.386(4) . ?
C3_4 H01T_4 0.9500 . ?
C4_4 C5_4 1.386(4) . ?
C4_4 C7_4 1.507(4) . ?
C5_4 C6_4 1.385(4) . ?
C5_4 H5_4 0.9500 . ?
C6_4 H6_4 0.9500 . ?
C7_4 H029_4 0.9800 . ?
C7_4 H02A_4 0.9800 . ?
C7_4 H02B_4 0.9800 . ?
C1_5 C2_5 1.381(4) . ?
C1_5 C6_5 1.382(4) . ?
C2_5 C3_5 1.391(4) . ?
C2_5 H028_5 0.9500 . ?
C3_5 C4_5 1.385(5) . ?
C3_5 H02K_5 0.9500 . ?
C4_5 C5_5 1.381(5) . ?
C4_5 C7_5 1.514(5) . ?
C5_5 C6_5 1.388(4) . ?
C5_5 H024_5 0.9500 . ?
C6_5 H01Y_5 0.9500 . ?
C7_5 H02L_5 0.9800 . ?
C7_5 H02M_5 0.9800 . ?
C7_5 H02N_5 0.9800 . ?
K1_6 O14_6 2.743(2) . ?
K1_6 O2_6 2.746(2) . ?
K1_6 O11_6 2.792(2) . ?
K1_6 O8_6 2.796(2) . ?
K1_6 O17_6 2.820(2) . ?
K1_6 O5_6 2.888(2) . ?
K1_6 C21_1 3.296(3) 1_655 ?
K1_6 C22_1 3.534(3) 1_655 ?
O2_6 C19_6 1.418(4) . ?
O2_6 C3_6 1.425(4) . ?
C3_6 C4_6 1.483(4) . ?
C3_6 H014_6 0.9900 . ?
C3_6 H015_6 0.9900 . ?
C4_6 O5_6 1.421(4) . ?
C4_6 H02C_6 0.9900 . ?
C4_6 H02D_6 0.9900 . ?
O5_6 C6_6 1.418(3) . ?
C6_6 C7_6 1.482(4) . ?
C6_6 H01W_6 0.9900 . ?
C6_6 H01X_6 0.9900 . ?
C7_6 O8_6 1.426(3) . ?
C7_6 H01U_6 0.9900 . ?
C7_6 H01V_6 0.9900 . ?
O8_6 C9_6 1.417(4) . ?
C9_6 C10_6 1.490(4) . ?
C9_6 H01Z_6 0.9900 . ?
C9_6 H010_6 0.9900 . ?
C10_6 O11_6 1.424(3) . ?
C10_6 H020_6 0.9900 . ?
C10_6 H021_6 0.9900 . ?
O11_6 C12_6 1.433(3) . ?
C12_6 C13_6 1.488(4) . ?
C12_6 H01O_6 0.9900 . ?
C12_6 H01P_6 0.9900 . ?
C13_6 O14_6 1.420(3) . ?
C13_6 H01M_6 0.9900 . ?
C13_6 H01N_6 0.9900 . ?
O14_6 C15_6 1.424(3) . ?
C15_6 C16_6 1.486(5) . ?
C15_6 H022_6 0.9900 . ?
C15_6 H023_6 0.9900 . ?
C16_6 O17_6 1.413(4) . ?
C16_6 H02E_6 0.9900 . ?
C16_6 H02F_6 0.9900 . ?
O17_6 C18_6 1.423(4) . ?
C18_6 C19_6 1.482(5) . ?
C18_6 H02I_6 0.9900 . ?
C18_6 H02J_6 0.9900 . ?
C19_6 H02G_6 0.9900 . ?
C19_6 H02H_6 0.9900 . ?

loop_
_geom_torsion_atom_site_label_1
_geom_torsion_atom_site_label_2
_geom_torsion_atom_site_label_3
_geom_torsion_atom_site_label_4
_geom_torsion
_geom_torsion_site_symmetry_1
_geom_torsion_site_symmetry_2
_geom_torsion_site_symmetry_3
_geom_torsion_site_symmetry_4
_geom_torsion_publ_flag
C1_4 N1_1 C3_1 C8_1 137.0(3) . . . . ?
C1_5 N1_1 C3_1 C8_1 -18.7(4) . . . . ?
C1_4 N1_1 C3_1 C4_1 -48.0(4) . . . . ?
C1_5 N1_1 C3_1 C4_1 156.3(3) . . . . ?
C8_1 C3_1 C4_1 C5_1 -5.7(4) . . . . ?
N1_1 C3_1 C4_1 C5_1 179.2(2) . . . . ?
C3_1 C4_1 C5_1 C6_1 1.7(4) . . . . ?
C4_1 C5_1 C6_1 C7_1 5.5(4) . . . . ?
C4_1 C5_1 C6_1 C9_1 179.8(3) . . . . ?
C5_1 C6_1 C7_1 C8_1 -9.0(4) . . . . ?
C9_1 C6_1 C7_1 C8_1 176.5(2) . . . . ?
C5_1 C6_1 C7_1 C12_1 166.5(2) . . . . ?
C9_1 C6_1 C7_1 C12_1 -8.0(4) . . . . ?
C4_1 C3_1 C8_1 C7_1 2.1(4) . . . . ?
N1_1 C3_1 C8_1 C7_1 177.2(3) . . . . ?
C6_1 C7_1 C8_1 C3_1 5.4(4) . . . . ?
C12_1 C7_1 C8_1 C3_1 -170.0(3) . . . . ?
C7_1 C6_1 C9_1 C10_1 17.8(4) . . . . ?
C5_1 C6_1 C9_1 C10_1 -156.2(3) . . . . ?
C7_1 C6_1 C9_1 C13_1 -165.9(2) . . . . ?
C5_1 C6_1 C9_1 C13_1 20.1(4) . . . . ?
C6_1 C9_1 C10_1 C16_1 165.4(2) . . . . ?
C13_1 C9_1 C10_1 C16_1 -11.2(4) . . . . ?
C6_1 C9_1 C10_1 C11_1 -15.3(4) . . . . ?
C13_1 C9_1 C10_1 C11_1 168.1(2) . . . . ?
C16_1 C10_1 C11_1 C12_1 -178.0(3) . . . . ?
C9_1 C10_1 C11_1 C12_1 2.8(4) . . . . ?
C10_1 C11_1 C12_1 C7_1 7.7(4) . . . . ?
C8_1 C7_1 C12_1 C11_1 170.5(3) . . . . ?
C6_1 C7_1 C12_1 C11_1 -5.0(4) . . . . ?
C10_1 C9_1 C13_1 C14_1 20.1(4) . . . . ?
C6_1 C9_1 C13_1 C14_1 -156.2(3) . . . . ?
C10_1 C9_1 C13_1 C17_1 -156.0(3) . . . . ?
C6_1 C9_1 C13_1 C17_1 27.7(4) . . . . ?
C17_1 C13_1 C14_1 C15_1 161.5(2) . . . . ?
C9_1 C13_1 C14_1 C15_1 -14.9(4) . . . . ?
C17_1 C13_1 C14_1 C20_1 -13.8(4) . . . . ?
C9_1 C13_1 C14_1 C20_1 169.8(2) . . . . ?
C20_1 C14_1 C15_1 C16_1 175.3(3) . . . . ?
C13_1 C14_1 C15_1 C16_1 0.1(4) . . . . ?
C14_1 C15_1 C16_1 C10_1 9.6(4) . . . . ?
C9_1 C10_1 C16_1 C15_1 -3.9(4) . . . . ?
C11_1 C10_1 C16_1 C15_1 176.9(3) . . . . ?
C14_1 C13_1 C17_1 C18_1 14.0(4) . . . . ?
C9_1 C13_1 C17_1 C18_1 -169.9(2) . . . . ?
C14_1 C13_1 C17_1 C21_1 -161.8(3) . . . . ?
C9_1 C13_1 C17_1 C21_1 14.2(4) . . . . ?
C21_1 C17_1 C18_1 C24_1 -9.3(4) . . . . ?
C13_1 C17_1 C18_1 C24_1 174.5(2) . . . . ?
C21_1 C17_1 C18_1 C19_1 170.6(2) . . . . ?
C13_1 C17_1 C18_1 C19_1 -5.6(4) . . . . ?
C24_1 C18_1 C19_1 C20_1 176.6(3) . . . . ?
C17_1 C18_1 C19_1 C20_1 -3.3(4) . . . . ?
C24_1 C18_1 C19_1 K1_6 -96.8(3) . . . . ?
C17_1 C18_1 C19_1 K1_6 83.3(3) . . . . ?
C18_1 C19_1 C20_1 C14_1 3.5(4) . . . . ?
K1_6 C19_1 C20_1 C14_1 -106.5(3) . . . . ?
C18_1 C19_1 C20_1 K1_6 110.0(2) . . . . ?
C15_1 C14_1 C20_1 C19_1 -170.0(3) . . . . ?
C13_1 C14_1 C20_1 C19_1 5.3(4) . . . . ?
C15_1 C14_1 C20_1 K1_6 99.1(3) . . . . ?
C13_1 C14_1 C20_1 K1_6 -85.6(3) . . . . ?
C18_1 C17_1 C21_1 C22_1 9.1(4) . . . . ?
C13_1 C17_1 C21_1 C22_1 -174.9(3) . . . . ?
C18_1 C17_1 C21_1 K1_6 -100.5(2) . . . 1_455 ?
C13_1 C17_1 C21_1 K1_6 75.6(3) . . . 1_455 ?
C17_1 C21_1 C22_1 C23_1 0.5(4) . . . . ?
K1_6 C21_1 C22_1 C23_1 126.2(2) 1_455 . . . ?
C17_1 C21_1 C22_1 K1_6 -125.7(3) . . . 1_455 ?
C21_1 C22_1 C23_1 C24_1 -9.5(4) . . . . ?
K1_6 C22_1 C23_1 C24_1 81.1(3) 1_455 . . . ?
C21_1 C22_1 C23_1 B2_1 166.9(3) . . . . ?
K1_6 C22_1 C23_1 B2_1 -102.6(3) 1_455 . . . ?
C1_3 B2_1 C23_1 C24_1 -4.8(4) . . . . ?
C1_2 B2_1 C23_1 C24_1 171.9(2) . . . . ?
C1_3 B2_1 C23_1 C22_1 179.3(2) . . . . ?
C1_2 B2_1 C23_1 C22_1 -4.0(4) . . . . ?
C17_1 C18_1 C24_1 C23_1 0.0(4) . . . . ?
C19_1 C18_1 C24_1 C23_1 -179.9(3) . . . . ?
C22_1 C23_1 C24_1 C18_1 9.2(4) . . . . ?
B2_1 C23_1 C24_1 C18_1 -167.1(3) . . . . ?
C23_1 B2_1 C1_2 C2_2 125.2(3) . . . . ?
C1_3 B2_1 C1_2 C2_2 -58.2(4) . . . . ?
C23_1 B2_1 C1_2 C6_2 -55.2(4) . . . . ?
C1_3 B2_1 C1_2 C6_2 121.4(3) . . . . ?
C6_2 C1_2 C2_2 C3_2 4.1(4) . . . . ?
B2_1 C1_2 C2_2 C3_2 -176.3(2) . . . . ?
C6_2 C1_2 C2_2 C7_2 -175.1(2) . . . . ?
B2_1 C1_2 C2_2 C7_2 4.5(4) . . . . ?
C1_2 C2_2 C3_2 C4_2 -2.4(4) . . . . ?
C7_2 C2_2 C3_2 C4_2 176.8(3) . . . . ?
C2_2 C3_2 C4_2 C5_2 -1.3(4) . . . . ?
C2_2 C3_2 C4_2 C8_2 179.4(3) . . . . ?
C3_2 C4_2 C5_2 C6_2 3.2(4) . . . . ?
C8_2 C4_2 C5_2 C6_2 -177.5(3) . . . . ?
C4_2 C5_2 C6_2 C1_2 -1.4(4) . . . . ?
C4_2 C5_2 C6_2 C9_2 -177.7(3) . . . . ?
C2_2 C1_2 C6_2 C5_2 -2.2(4) . . . . ?
B2_1 C1_2 C6_2 C5_2 178.1(3) . . . . ?
C2_2 C1_2 C6_2 C9_2 173.8(2) . . . . ?
B2_1 C1_2 C6_2 C9_2 -5.8(4) . . . . ?
C23_1 B2_1 C1_3 C6_3 117.5(3) . . . . ?
C1_2 B2_1 C1_3 C6_3 -59.1(3) . . . . ?
C23_1 B2_1 C1_3 C2_3 -61.1(4) . . . . ?
C1_2 B2_1 C1_3 C2_3 122.3(3) . . . . ?
C6_3 C1_3 C2_3 C3_3 1.0(4) . . . . ?
B2_1 C1_3 C2_3 C3_3 179.7(2) . . . . ?
C6_3 C1_3 C2_3 C7_3 179.0(2) . . . . ?
B2_1 C1_3 C2_3 C7_3 -2.3(4) . . . . ?
C1_3 C2_3 C3_3 C4_3 -0.6(4) . . . . ?
C7_3 C2_3 C3_3 C4_3 -178.7(2) . . . . ?
C2_3 C3_3 C4_3 C5_3 -0.6(4) . . . . ?
C2_3 C3_3 C4_3 C8_3 177.9(3) . . . . ?
C3_3 C4_3 C5_3 C6_3 1.3(4) . . . . ?
C8_3 C4_3 C5_3 C6_3 -177.1(3) . . . . ?
C4_3 C5_3 C6_3 C1_3 -0.9(4) . . . . ?
C4_3 C5_3 C6_3 C9_3 179.3(2) . . . . ?
C2_3 C1_3 C6_3 C5_3 -0.3(4) . . . . ?
B2_1 C1_3 C6_3 C5_3 -179.0(2) . . . . ?
C2_3 C1_3 C6_3 C9_3 179.5(2) . . . . ?
B2_1 C1_3 C6_3 C9_3 0.7(4) . . . . ?
C3_1 N1_1 C1_4 C2_4 168.2(3) . . . . ?
C1_5 N1_1 C1_4 C2_4 -36.4(4) . . . . ?
C3_1 N1_1 C1_4 C6_4 -14.1(4) . . . . ?
C1_5 N1_1 C1_4 C6_4 141.3(3) . . . . ?
C6_4 C1_4 C2_4 C3_4 -1.0(4) . . . . ?
N1_1 C1_4 C2_4 C3_4 176.8(3) . . . . ?
C1_4 C2_4 C3_4 C4_4 0.9(5) . . . . ?
C2_4 C3_4 C4_4 C5_4 0.1(5) . . . . ?
C2_4 C3_4 C4_4 C7_4 -179.1(3) . . . . ?
C3_4 C4_4 C5_4 C6_4 -0.8(4) . . . . ?
C7_4 C4_4 C5_4 C6_4 178.3(3) . . . . ?
C4_4 C5_4 C6_4 C1_4 0.7(4) . . . . ?
C2_4 C1_4 C6_4 C5_4 0.3(4) . . . . ?
N1_1 C1_4 C6_4 C5_4 -177.4(3) . . . . ?
C1_4 N1_1 C1_5 C2_5 127.9(3) . . . . ?
C3_1 N1_1 C1_5 C2_5 -75.1(4) . . . . ?
C1_4 N1_1 C1_5 C6_5 -54.9(4) . . . . ?
C3_1 N1_1 C1_5 C6_5 102.2(3) . . . . ?
C6_5 C1_5 C2_5 C3_5 -0.8(5) . . . . ?
N1_1 C1_5 C2_5 C3_5 176.5(3) . . . . ?
C1_5 C2_5 C3_5 C4_5 0.9(6) . . . . ?
C2_5 C3_5 C4_5 C5_5 -0.1(6) . . . . ?
C2_5 C3_5 C4_5 C7_5 179.5(4) . . . . ?
C3_5 C4_5 C5_5 C6_5 -0.7(6) . . . . ?
C7_5 C4_5 C5_5 C6_5 179.7(4) . . . . ?
C2_5 C1_5 C6_5 C5_5 0.0(5) . . . . ?
N1_1 C1_5 C6_5 C5_5 -177.3(3) . . . . ?
C4_5 C5_5 C6_5 C1_5 0.8(5) . . . . ?
C19_6 O2_6 C3_6 C4_6 176.1(3) . . . . ?
K1_6 O2_6 C3_6 C4_6 -43.4(3) . . . . ?
O2_6 C3_6 C4_6 O5_6 65.6(3) . . . . ?
C3_6 C4_6 O5_6 C6_6 -177.3(3) . . . . ?
C3_6 C4_6 O5_6 K1_6 -53.3(3) . . . . ?
C4_6 O5_6 C6_6 C7_6 178.2(3) . . . . ?
K1_6 O5_6 C6_6 C7_6 55.1(3) . . . . ?
O5_6 C6_6 C7_6 O8_6 -66.3(3) . . . . ?
C6_6 C7_6 O8_6 C9_6 179.0(2) . . . . ?
C6_6 C7_6 O8_6 K1_6 44.1(3) . . . . ?
C7_6 O8_6 C9_6 C10_6 173.6(2) . . . . ?
K1_6 O8_6 C9_6 C10_6 -49.1(3) . . . . ?
O8_6 C9_6 C10_6 O11_6 69.2(3) . . . . ?
C9_6 C10_6 O11_6 C12_6 -177.6(2) . . . . ?
C9_6 C10_6 O11_6 K1_6 -52.0(3) . . . . ?
C10_6 O11_6 C12_6 C13_6 -179.5(2) . . . . ?
K1_6 O11_6 C12_6 C13_6 54.3(3) . . . . ?
O11_6 C12_6 C13_6 O14_6 -63.1(3) . . . . ?
C12_6 C13_6 O14_6 C15_6 -176.7(2) . . . . ?
C12_6 C13_6 O14_6 K1_6 39.5(3) . . . . ?
C13_6 O14_6 C15_6 C16_6 173.2(3) . . . . ?
K1_6 O14_6 C15_6 C16_6 -43.4(3) . . . . ?
O14_6 C15_6 C16_6 O17_6 62.2(3) . . . . ?
C15_6 C16_6 O17_6 C18_6 -179.5(3) . . . . ?
C15_6 C16_6 O17_6 K1_6 -51.0(3) . . . . ?
C16_6 O17_6 C18_6 C19_6 -179.2(3) . . . . ?
K1_6 O17_6 C18_6 C19_6 51.7(3) . . . . ?
C3_6 O2_6 C19_6 C18_6 -173.9(3) . . . . ?
K1_6 O2_6 C19_6 C18_6 45.1(3) . . . . ?
O17_6 C18_6 C19_6 O2_6 -64.8(4) . . . . ?
